data_4307047
loop_
_publ_author_name
'Biing-Chiau Tzeng'
'Yung-Chi Huang'
'Bo-So Chen'
'Wan-Min Wu'
'Shih-Yang Lee'
'Gene-Hsiang Lee'
'Shie-Ming Peng'

_publ_section_title
;
Crystal-Engineering Studies of Coordination Polymers and a Molecular-Looped
Complex Containing Dipyridyl-Amide Ligands
;
_journal_name_full 'Inorganic Chemistry'
_journal_page_first 186
_journal_page_last 195
_journal_paper_doi 10.1021/ic061528t
_journal_volume 46
_journal_year 2007
_chemical_formula_sum 'C58.5 H64.5 Cl2 N11.5 O14.5 Pd2'
_chemical_formula_weight 1444.42
_chemical_name_systematic
; 
 ? 
;
_space_group_IT_number 2
_symmetry_cell_setting triclinic
_symmetry_space_group_name_Hall '-P 1'
_symmetry_space_group_name_H-M 'P -1'
_atom_sites_solution_hydrogens geom
_atom_sites_solution_primary direct
_atom_sites_solution_secondary difmap
_audit_creation_method SHELXL-97
_cell_angle_alpha 63.1720(7)
_cell_angle_beta 85.0680(7)
_cell_angle_gamma 76.8756(6)
_cell_formula_units_Z 2
_cell_length_a 10.0358(1)
_cell_length_b 17.9641(2)
_cell_length_c 19.8571(3)
_cell_measurement_reflns_used all
_cell_measurement_temperature 150(1)
_cell_measurement_theta_max 25.00
_cell_measurement_theta_min 1.00
_cell_volume 3110.59(7)
_computing_cell_refinement DENZO-SMN
_computing_data_collection 'NONIUS COLLECT'
_computing_data_reduction DENZO-SMN
_computing_molecular_graphics 'Bruker SHELXTL'
_computing_publication_material 'Bruker SHELXTL'
_computing_structure_refinement 'SHELXL-97 (Sheldrick, 1997)'
_computing_structure_solution 'SHELXS-97 (Sheldrick, 1990)'
_diffrn_ambient_temperature 150(1)
_diffrn_measured_fraction_theta_full 0.995
_diffrn_measured_fraction_theta_max 0.995
_diffrn_measurement_device_type 'NONIUS KappaCCD'
_diffrn_measurement_method '\w scans'
_diffrn_radiation_monochromator graphite
_diffrn_radiation_source 'fine-focus sealed tube'
_diffrn_radiation_type MoK\a
_diffrn_radiation_wavelength 0.71073
_diffrn_reflns_av_R_equivalents 0.0586
_diffrn_reflns_av_sigmaI/netI 0.0776
_diffrn_reflns_limit_h_max 12
_diffrn_reflns_limit_h_min -13
_diffrn_reflns_limit_k_max 23
_diffrn_reflns_limit_k_min -23
_diffrn_reflns_limit_l_max 25
_diffrn_reflns_limit_l_min -25
_diffrn_reflns_number 49928
_diffrn_reflns_theta_full 27.50
_diffrn_reflns_theta_max 27.50
_diffrn_reflns_theta_min 1.15
_exptl_absorpt_coefficient_mu 0.738
_exptl_absorpt_correction_T_max 0.955
_exptl_absorpt_correction_T_min 0.851
_exptl_absorpt_correction_type multi-scan
_exptl_crystal_colour colorless
_exptl_crystal_density_diffrn 1.542
_exptl_crystal_density_method 'not measured'
_exptl_crystal_description plate
_exptl_crystal_F_000 1476
_exptl_crystal_size_max 0.13
_exptl_crystal_size_mid 0.13
_exptl_crystal_size_min 0.07
_refine_diff_density_max 1.636
_refine_diff_density_min -1.953
_refine_diff_density_rms 0.120
_refine_ls_extinction_method none
_refine_ls_goodness_of_fit_ref 1.013
_refine_ls_hydrogen_treatment constr
_refine_ls_matrix_type full
_refine_ls_number_parameters 740
_refine_ls_number_reflns 14190
_refine_ls_number_restraints 13
_refine_ls_restrained_S_all 1.018
_refine_ls_R_factor_all 0.1089
_refine_ls_R_factor_gt 0.0616
_refine_ls_shift/su_max 0.030
_refine_ls_shift/su_mean 0.001
_refine_ls_structure_factor_coef Fsqd
_refine_ls_weighting_details 'calc w=1/[\s^2^(Fo^2^)+(0.1057P)^2^+3.5557P] where P=(Fo^2^+2Fc^2^)/3'
_refine_ls_weighting_scheme calc
_refine_ls_wR_factor_gt 0.1687
_refine_ls_wR_factor_ref 0.1940
_reflns_number_gt 8903
_reflns_number_total 14190
_reflns_threshold_expression >2sigma(I)
_cod_data_source_file ic061528tsi20060812_104250.cif
_cod_data_source_block ic11712
_cod_depositor_comments
;
The following automatic conversions were performed:
'_symmetry_cell_setting' value 'Triclinic' changed to 'triclinic'
according to '/home/saulius/struct/CIF-dictionaries/cif_core.dic'
dictionary named 'cif_core.dic' version 2.4.1 from 2010-06-29.

Automatic conversion script
Id: cif_fix_enum 1527 2010-12-29 10:47:43Z saulius 
;
_cod_original_formula_sum 'C58.50 H64.50 Cl2 N11.50 O14.50 Pd2'
_cod_database_code 4307047

loop_
_symmetry_equiv_pos_as_xyz
'x, y, z'
'-x, -y, -z'

loop_
_atom_site_label
_atom_site_type_symbol
_atom_site_fract_x
_atom_site_fract_y
_atom_site_fract_z
_atom_site_U_iso_or_equiv
_atom_site_adp_type
_atom_site_occupancy
_atom_site_symmetry_multiplicity
_atom_site_calc_flag
_atom_site_refinement_flags
_atom_site_disorder_assembly
_atom_site_disorder_group
Pd1 Pd 0.06284(4) 0.81345(2) 0.06676(2) 0.03236(13) Uani 1 1 d . . .
Pd2 Pd -0.26972(5) 0.81192(3) 0.66083(2) 0.04433(15) Uani 1 1 d . . .
O1 O -0.6231(4) 0.8000(2) 0.2751(2) 0.0472(10) Uani 1 1 d . . .
O2 O -0.4844(4) 0.6595(2) 0.4550(2) 0.0443(9) Uani 1 1 d . . .
O3 O 0.1321(3) 0.4934(2) 0.44485(19) 0.0334(8) Uani 1 1 d . . .
O4 O 0.3611(3) 0.5021(2) 0.56423(18) 0.0311(7) Uani 1 1 d . . .
N1 N -0.1140(4) 0.7733(3) 0.1208(2) 0.0346(10) Uani 1 1 d . A .
N2 N -0.4785(4) 0.6707(3) 0.3134(2) 0.0347(10) Uani 1 1 d . . .
H2A H -0.4333 0.6263 0.3521 0.042 Uiso 1 1 calc R . .
N3 N -0.6864(5) 0.7547(3) 0.4266(3) 0.0441(11) Uani 1 1 d . . .
H3A H -0.7427 0.7952 0.3906 0.053 Uiso 1 1 calc R . .
N4 N -0.4291(5) 0.7921(3) 0.6151(3) 0.0445(11) Uani 1 1 d . B .
N5 N 0.1711(4) 0.7088(3) 0.1586(2) 0.0334(9) Uani 1 1 d . A .
N6 N 0.3544(4) 0.5002(2) 0.4251(2) 0.0276(9) Uani 1 1 d . . .
H6A H 0.4267 0.5100 0.4393 0.033 Uiso 1 1 calc R . .
N7 N 0.1438(4) 0.4819(3) 0.5828(2) 0.0328(9) Uani 1 1 d . . .
H7A H 0.0754 0.4745 0.5631 0.039 Uiso 1 1 calc R . .
N8 N -0.1453(5) 0.7024(3) 0.6587(3) 0.0418(11) Uani 1 1 d . B .
N9 N -0.0373(5) 0.9158(3) -0.0219(3) 0.0357(11) Uani 0.50 1 d P A 1
N10 N -0.3792(6) 0.9151(3) 0.6692(3) 0.0488(13) Uani 0.50 1 d P B 1
C29' C -0.0373(5) 0.9158(3) -0.0219(3) 0.0357(11) Uani 0.50 1 d P A 2
C40' C -0.3792(6) 0.9151(3) 0.6692(3) 0.0488(13) Uani 0.50 1 d P B 2
C1 C -0.1648(6) 0.7185(4) 0.1066(3) 0.0426(13) Uani 1 1 d . . .
H1A H -0.1227 0.7015 0.0696 0.051 Uiso 1 1 calc R A .
C2 C -0.2753(6) 0.6865(4) 0.1440(3) 0.0415(13) Uani 1 1 d . A .
H2B H -0.3086 0.6480 0.1325 0.050 Uiso 1 1 calc R . .
C3 C -0.3386(5) 0.7098(3) 0.1980(3) 0.0336(11) Uani 1 1 d . . .
C4 C -0.2844(6) 0.7642(4) 0.2131(4) 0.0459(14) Uani 1 1 d . A .
H4A H -0.3230 0.7806 0.2510 0.055 Uiso 1 1 calc R . .
C5 C -0.1733(6) 0.7952(4) 0.1731(3) 0.0457(14) Uani 1 1 d . . .
H5A H -0.1383 0.8338 0.1837 0.055 Uiso 1 1 calc R A .
C6 C -0.4594(5) 0.6737(3) 0.2388(3) 0.0376(12) Uani 1 1 d . A .
H6B H -0.5431 0.7087 0.2078 0.045 Uiso 1 1 calc R . .
H6C H -0.4478 0.6152 0.2440 0.045 Uiso 1 1 calc R . .
C7 C -0.5627(5) 0.7334(3) 0.3255(3) 0.0373(12) Uani 1 1 d . . .
C8 C -0.5739(5) 0.7119(3) 0.4092(3) 0.0379(12) Uani 1 1 d . . .
C9 C -0.7168(6) 0.7348(4) 0.5052(4) 0.0511(15) Uani 1 1 d . B .
H9A H -0.7163 0.6731 0.5336 0.061 Uiso 1 1 calc R . .
H9B H -0.8101 0.7666 0.5078 0.061 Uiso 1 1 calc R . .
C10 C -0.5010(6) 0.7312(4) 0.6535(3) 0.0484(15) Uani 1 1 d . . .
H10A H -0.4862 0.6990 0.7065 0.058 Uiso 1 1 calc R B .
C11 C -0.5954(6) 0.7135(4) 0.6193(3) 0.0482(15) Uani 1 1 d . B .
H11A H -0.6456 0.6710 0.6492 0.058 Uiso 1 1 calc R . .
C12 C -0.6175(6) 0.7565(3) 0.5425(3) 0.0411(13) Uani 1 1 d . . .
C13 C -0.5438(7) 0.8207(4) 0.5025(4) 0.0564(16) Uani 1 1 d . B .
H13A H -0.5565 0.8533 0.4494 0.068 Uiso 1 1 calc R . .
C14 C -0.4533(7) 0.8360(4) 0.5401(4) 0.0563(17) Uani 1 1 d . . .
H14A H -0.4051 0.8801 0.5118 0.068 Uiso 1 1 calc R B .
C15 C 0.1606(5) 0.7087(3) 0.2259(3) 0.0317(11) Uani 1 1 d . . .
H15A H 0.1121 0.7592 0.2287 0.038 Uiso 1 1 calc R A .
C16 C 0.2155(5) 0.6399(3) 0.2919(3) 0.0295(10) Uani 1 1 d . A .
H16A H 0.2036 0.6431 0.3386 0.035 Uiso 1 1 calc R . .
C17 C 0.2886(4) 0.5658(3) 0.2890(3) 0.0274(10) Uani 1 1 d . . .
C18 C 0.2979(5) 0.5649(3) 0.2191(3) 0.0328(11) Uani 1 1 d . A .
H18A H 0.3447 0.5149 0.2149 0.039 Uiso 1 1 calc R . .
C19 C 0.2391(5) 0.6364(3) 0.1557(3) 0.0346(11) Uani 1 1 d . . .
H19A H 0.2469 0.6346 0.1084 0.042 Uiso 1 1 calc R A .
C20 C 0.3585(5) 0.4889(3) 0.3571(3) 0.0313(11) Uani 1 1 d . A .
H20A H 0.3153 0.4406 0.3674 0.038 Uiso 1 1 calc R . .
H20B H 0.4555 0.4732 0.3450 0.038 Uiso 1 1 calc R . .
C21 C 0.2416(4) 0.4958(3) 0.4662(3) 0.0265(10) Uani 1 1 d . . .
C22 C 0.2557(4) 0.4932(3) 0.5433(3) 0.0272(10) Uani 1 1 d . . .
C23 C 0.1247(5) 0.4808(3) 0.6564(3) 0.0349(11) Uani 1 1 d . B .
H23A H 0.2148 0.4757 0.6767 0.042 Uiso 1 1 calc R . .
H23B H 0.0893 0.4296 0.6909 0.042 Uiso 1 1 calc R . .
C24 C -0.1005(6) 0.7017(3) 0.5940(3) 0.0386(12) Uani 1 1 d . . .
H24A H -0.1291 0.7514 0.5482 0.046 Uiso 1 1 calc R B .
C25 C -0.0144(5) 0.6320(3) 0.5904(3) 0.0374(12) Uani 1 1 d . B .
H25A H 0.0156 0.6345 0.5428 0.045 Uiso 1 1 calc R . .
C26 C 0.0280(5) 0.5588(3) 0.6556(3) 0.0324(11) Uani 1 1 d . . .
C27 C -0.0208(6) 0.5586(4) 0.7223(3) 0.0464(14) Uani 1 1 d . B .
H27A H 0.0046 0.5087 0.7685 0.056 Uiso 1 1 calc R . .
C28 C -0.1056(7) 0.6294(4) 0.7230(3) 0.0553(17) Uani 1 1 d . . .
H28A H -0.1380 0.6277 0.7700 0.066 Uiso 1 1 calc R B .
C29 C 0.2240(5) 0.8550(3) 0.0065(3) 0.0373(11) Uani 0.50 1 d P A 1
N9' N 0.2240(5) 0.8550(3) 0.0065(3) 0.0373(11) Uani 0.50 1 d P A 2
C30 C 0.3590(6) 0.8218(4) 0.0265(3) 0.0476(14) Uani 1 1 d . . .
H30A H 0.3831 0.7756 0.0750 0.057 Uiso 1 1 calc R A 1
C31 C 0.4618(7) 0.8533(4) -0.0218(4) 0.0591(18) Uani 1 1 d . A .
H31A H 0.5549 0.8291 -0.0061 0.071 Uiso 1 1 calc R . .
C32 C 0.4294(7) 0.9194(4) -0.0920(4) 0.0592(18) Uani 1 1 d . . .
H32A H 0.4997 0.9402 -0.1260 0.071 Uiso 1 1 calc R A .
C33 C 0.2939(6) 0.9553(4) -0.1129(3) 0.0477(15) Uani 1 1 d . A .
H33A H 0.2705 1.0022 -0.1612 0.057 Uiso 1 1 calc R . .
C34 C 0.1906(6) 0.9232(3) -0.0636(3) 0.0378(12) Uani 1 1 d . . .
C35 C 0.0432(5) 0.9579(3) -0.0792(3) 0.0363(12) Uani 1 1 d . A .
C36 C -0.0151(6) 1.0274(3) -0.1454(3) 0.0437(14) Uani 1 1 d . . .
H36A H 0.0413 1.0549 -0.1859 0.052 Uiso 1 1 calc R A .
C37 C -0.1544(7) 1.0556(4) -0.1514(3) 0.0486(15) Uani 1 1 d . A .
H37A H -0.1946 1.1037 -0.1959 0.058 Uiso 1 1 calc R . .
C38 C -0.2370(6) 1.0142(4) -0.0929(3) 0.0467(14) Uani 1 1 d . . .
H38A H -0.3336 1.0336 -0.0972 0.056 Uiso 1 1 calc R A .
C39 C -0.1781(6) 0.9453(4) -0.0289(3) 0.0459(14) Uani 1 1 d . A .
H39A H -0.2345 0.9173 0.0114 0.055 Uiso 1 1 calc R C 1
C40 C -0.1201(6) 0.8451(4) 0.6948(3) 0.0498(13) Uani 0.50 1 d P B 1
N10' N -0.1201(6) 0.8451(4) 0.6948(3) 0.0498(13) Uani 0.50 1 d P B 2
C41 C 0.0158(7) 0.8059(5) 0.7035(4) 0.0654(19) Uani 1 1 d . . .
H41A H 0.0446 0.7549 0.6978 0.079 Uiso 1 1 calc R B 1
C42 C 0.1130(8) 0.8405(6) 0.7209(4) 0.075(2) Uani 1 1 d . B .
H42A H 0.2067 0.8125 0.7269 0.091 Uiso 1 1 calc R . .
C43 C 0.0748(9) 0.9124(6) 0.7290(5) 0.080(2) Uani 1 1 d . . .
H43A H 0.1409 0.9353 0.7408 0.096 Uiso 1 1 calc R B .
C44 C -0.0629(9) 0.9533(5) 0.7201(4) 0.074(2) Uani 1 1 d . B .
H44A H -0.0903 1.0049 0.7249 0.089 Uiso 1 1 calc R . .
C45 C -0.1603(7) 0.9192(4) 0.7042(3) 0.0525(16) Uani 1 1 d . . .
C46 C -0.3066(7) 0.9547(4) 0.6935(3) 0.0503(15) Uani 1 1 d . B .
C47 C -0.3732(8) 1.0227(4) 0.7083(3) 0.0552(16) Uani 1 1 d . . .
H47A H -0.3229 1.0485 0.7271 0.066 Uiso 1 1 calc R B .
C48 C -0.5117(8) 1.0523(4) 0.6954(4) 0.0621(19) Uani 1 1 d . B .
H48A H -0.5571 1.0995 0.7042 0.075 Uiso 1 1 calc R . .
C49 C -0.5848(8) 1.0141(4) 0.6698(4) 0.0595(18) Uani 1 1 d . . .
H49A H -0.6806 1.0346 0.6609 0.071 Uiso 1 1 calc R B .
C50 C -0.5186(7) 0.9458(4) 0.6572(4) 0.0557(16) Uani 1 1 d . B .
H50A H -0.5697 0.9192 0.6398 0.067 Uiso 1 1 calc R D 1
Cl1 Cl -0.05538(16) 0.80642(10) 0.36042(8) 0.0515(4) Uani 1 1 d . . .
O5 O -0.1561(5) 0.8490(4) 0.3023(3) 0.0742(14) Uani 1 1 d . . .
O6 O 0.0673(5) 0.8361(4) 0.3266(3) 0.108(2) Uani 1 1 d . . .
O7 O -0.0281(7) 0.7179(3) 0.3886(4) 0.114(2) Uani 1 1 d . . .
O8 O -0.0929(8) 0.8305(4) 0.4188(3) 0.118(2) Uani 1 1 d . . .
Cl2 Cl 0.68367(18) 0.45429(11) 0.18315(9) 0.0571(4) Uani 1 1 d . . .
O9 O 0.6614(5) 0.4784(3) 0.2431(2) 0.0615(12) Uani 1 1 d . . .
O10 O 0.7524(10) 0.3706(4) 0.2096(5) 0.146(3) Uani 1 1 d . . .
O11 O 0.5571(9) 0.4469(8) 0.1628(6) 0.179(4) Uani 1 1 d . . .
O12 O 0.7617(11) 0.5011(5) 0.1277(4) 0.152(4) Uani 1 1 d . . .
O13 O -0.0887(19) 0.3326(10) 1.0084(10) 0.310(8) Uiso 1 1 d D . .
C51 C 0.1111(16) 0.2468(11) 1.0940(10) 0.199(7) Uiso 1 1 d D . .
H51A H 0.1376 0.2050 1.1461 0.298 Uiso 1 1 calc R . .
H51B H 0.1458 0.2983 1.0815 0.298 Uiso 1 1 calc R . .
H51C H 0.1500 0.2223 1.0596 0.298 Uiso 1 1 calc R . .
C52 C -0.0446(16) 0.2701(12) 1.0857(10) 0.206(7) Uiso 1 1 d D . .
H52A H -0.0797 0.2180 1.0992 0.248 Uiso 1 1 calc R . .
H52B H -0.0838 0.2941 1.1210 0.248 Uiso 1 1 calc R . .
C53 C -0.025(3) 0.3998(14) 1.0122(10) 0.299(13) Uiso 1 1 d D . .
H53A H 0.0728 0.3796 1.0275 0.359 Uiso 1 1 calc R . .
H53B H -0.0774 0.4271 1.0427 0.359 Uiso 1 1 calc R . .
C54 C -0.0501(19) 0.4554(10) 0.9245(10) 0.227(8) Uiso 1 1 d D . .
H54A H -0.0221 0.5097 0.9087 0.341 Uiso 1 1 calc R . .
H54B H -0.1475 0.4666 0.9124 0.341 Uiso 1 1 calc R . .
H54C H 0.0038 0.4245 0.8978 0.341 Uiso 1 1 calc R . .
O14 O 0.3166(12) 0.3991(7) 0.1458(7) 0.200 Uiso 1 1 d D . .
N11 N 0.4619(12) 0.3412(7) 0.0884(6) 0.153(4) Uiso 1 1 d D . .
C55 C 0.3570(16) 0.4179(10) 0.0789(9) 0.200 Uiso 1 1 d D . .
H55A H 0.3272 0.4686 0.0339 0.240 Uiso 1 1 calc R . .
C56 C 0.5560(15) 0.3653(9) 0.0233(8) 0.169(6) Uiso 1 1 d D . .
H56A H 0.6274 0.3152 0.0295 0.253 Uiso 1 1 calc R . .
H56B H 0.5983 0.4103 0.0213 0.253 Uiso 1 1 calc R . .
H56C H 0.5041 0.3861 -0.0236 0.253 Uiso 1 1 calc R . .
C57 C 0.5094(15) 0.2593(8) 0.1550(8) 0.173(6) Uiso 1 1 d D . .
H57A H 0.5841 0.2238 0.1406 0.260 Uiso 1 1 calc R . .
H57B H 0.4335 0.2297 0.1744 0.260 Uiso 1 1 calc R . .
H57C H 0.5423 0.2700 0.1942 0.260 Uiso 1 1 calc R . .
O15 O 0.233(2) 1.0073(14) 0.5238(13) 0.184(8) Uiso 0.50 1 d PD . .
N12 N 0.0000 1.0000 0.5000 0.168(6) Uiso 1 2 d SD . .
C58 C 0.1493(11) 0.975(2) 0.512(2) 0.192(14) Uiso 0.50 1 d PD . .
H58A H 0.1911 0.9230 0.5091 0.231 Uiso 0.50 1 d PR . .
C59 C -0.0850(19) 1.0739(10) 0.5064(12) 0.108(6) Uiso 0.50 1 d PD . .
H59A H -0.1796 1.0787 0.4971 0.162 Uiso 0.50 1 d PR . .
H59B H -0.0739 1.0683 0.5561 0.162 Uiso 0.50 1 d PR . .
H59C H -0.0554 1.1240 0.4697 0.162 Uiso 0.50 1 d PR . .
C60 C -0.085(2) 0.9525(15) 0.4842(14) 0.138(9) Uiso 0.50 1 d PD . .
H60A H -0.0253 0.9041 0.4810 0.207 Uiso 0.50 1 d PR . .
H60B H -0.1478 0.9332 0.5244 0.207 Uiso 0.50 1 d PR . .
H60C H -0.1343 0.9881 0.4374 0.207 Uiso 0.50 1 d PR . .

loop_
_atom_site_aniso_label
_atom_site_aniso_U_11
_atom_site_aniso_U_22
_atom_site_aniso_U_33
_atom_site_aniso_U_23
_atom_site_aniso_U_13
_atom_site_aniso_U_12
Pd1 0.0303(2) 0.0343(2) 0.0250(2) -0.00590(17) -0.00099(15) -0.00806(16)
Pd2 0.0519(3) 0.0415(3) 0.0413(3) -0.0231(2) -0.0040(2) -0.0013(2)
O1 0.057(3) 0.035(2) 0.040(2) -0.0087(18) -0.0147(19) -0.0020(18)
O2 0.047(2) 0.040(2) 0.037(2) -0.0114(18) -0.0106(17) 0.0007(18)
O3 0.0195(17) 0.050(2) 0.0343(19) -0.0208(17) 0.0028(14) -0.0095(15)
O4 0.0210(17) 0.0407(19) 0.0323(19) -0.0174(16) -0.0022(13) -0.0046(14)
N1 0.032(2) 0.033(2) 0.034(2) -0.0087(19) -0.0017(18) -0.0094(19)
N2 0.031(2) 0.035(2) 0.030(2) -0.0063(19) -0.0043(18) -0.0080(19)
N3 0.036(3) 0.049(3) 0.042(3) -0.015(2) -0.003(2) -0.009(2)
N4 0.055(3) 0.041(3) 0.035(3) -0.018(2) -0.001(2) -0.003(2)
N5 0.029(2) 0.036(2) 0.029(2) -0.0090(19) 0.0002(17) -0.0064(18)
N6 0.0165(19) 0.033(2) 0.028(2) -0.0095(17) 0.0020(15) -0.0041(16)
N7 0.019(2) 0.050(3) 0.033(2) -0.023(2) 0.0019(17) -0.0072(18)
N8 0.047(3) 0.041(3) 0.034(3) -0.016(2) 0.001(2) -0.002(2)
N9 0.039(3) 0.033(2) 0.030(2) -0.011(2) -0.008(2) -0.003(2)
N10 0.069(4) 0.040(3) 0.036(3) -0.018(2) 0.005(3) -0.007(3)
C29' 0.039(3) 0.033(2) 0.030(2) -0.011(2) -0.008(2) -0.003(2)
C40' 0.069(4) 0.040(3) 0.036(3) -0.018(2) 0.005(3) -0.007(3)
C1 0.044(3) 0.051(3) 0.036(3) -0.021(3) 0.002(2) -0.013(3)
C2 0.046(3) 0.044(3) 0.039(3) -0.018(3) 0.004(2) -0.020(3)
C3 0.029(3) 0.032(3) 0.030(3) -0.005(2) -0.003(2) -0.006(2)
C4 0.041(3) 0.050(3) 0.060(4) -0.034(3) 0.016(3) -0.018(3)
C5 0.046(3) 0.051(3) 0.054(4) -0.033(3) 0.015(3) -0.020(3)
C6 0.037(3) 0.043(3) 0.032(3) -0.013(2) 0.002(2) -0.016(2)
C7 0.033(3) 0.040(3) 0.036(3) -0.011(2) -0.007(2) -0.010(2)
C8 0.035(3) 0.033(3) 0.046(3) -0.015(2) -0.003(2) -0.010(2)
C9 0.042(3) 0.063(4) 0.053(4) -0.027(3) 0.010(3) -0.020(3)
C10 0.060(4) 0.044(3) 0.037(3) -0.018(3) 0.004(3) -0.005(3)
C11 0.055(4) 0.042(3) 0.048(4) -0.019(3) 0.016(3) -0.019(3)
C12 0.043(3) 0.037(3) 0.040(3) -0.017(3) 0.004(2) -0.003(2)
C13 0.057(4) 0.061(4) 0.042(4) -0.011(3) -0.005(3) -0.019(3)
C14 0.066(4) 0.050(4) 0.046(4) -0.009(3) -0.005(3) -0.024(3)
C15 0.032(3) 0.033(3) 0.026(3) -0.009(2) -0.001(2) -0.006(2)
C16 0.026(2) 0.036(3) 0.027(3) -0.015(2) 0.0014(19) -0.008(2)
C17 0.018(2) 0.033(3) 0.029(3) -0.011(2) 0.0011(18) -0.0072(19)
C18 0.033(3) 0.037(3) 0.030(3) -0.017(2) 0.000(2) -0.005(2)
C19 0.031(3) 0.043(3) 0.029(3) -0.016(2) 0.002(2) -0.007(2)
C20 0.024(2) 0.036(3) 0.032(3) -0.016(2) 0.001(2) -0.001(2)
C21 0.020(2) 0.026(2) 0.029(3) -0.010(2) -0.0003(19) -0.0028(19)
C22 0.019(2) 0.028(2) 0.031(3) -0.011(2) -0.0026(19) 0.0004(19)
C23 0.026(3) 0.046(3) 0.032(3) -0.019(2) 0.000(2) -0.001(2)
C24 0.046(3) 0.039(3) 0.028(3) -0.012(2) -0.002(2) -0.008(2)
C25 0.035(3) 0.047(3) 0.031(3) -0.015(2) 0.006(2) -0.016(2)
C26 0.029(3) 0.041(3) 0.028(3) -0.016(2) 0.001(2) -0.009(2)
C27 0.053(4) 0.043(3) 0.027(3) -0.009(2) 0.000(2) 0.007(3)
C28 0.063(4) 0.061(4) 0.034(3) -0.024(3) 0.008(3) 0.004(3)
C29 0.035(3) 0.044(3) 0.032(3) -0.012(2) 0.000(2) -0.016(2)
N9' 0.035(3) 0.044(3) 0.032(3) -0.012(2) 0.000(2) -0.016(2)
C30 0.041(3) 0.057(4) 0.034(3) -0.008(3) 0.003(2) -0.017(3)
C31 0.043(4) 0.071(4) 0.047(4) -0.009(3) 0.004(3) -0.019(3)
C32 0.049(4) 0.064(4) 0.056(4) -0.015(3) 0.014(3) -0.028(3)
C33 0.057(4) 0.048(3) 0.035(3) -0.009(3) 0.009(3) -0.027(3)
C34 0.044(3) 0.038(3) 0.030(3) -0.009(2) 0.001(2) -0.017(2)
C35 0.044(3) 0.034(3) 0.033(3) -0.015(2) -0.004(2) -0.009(2)
C36 0.061(4) 0.033(3) 0.033(3) -0.007(2) -0.008(3) -0.017(3)
C37 0.065(4) 0.034(3) 0.042(3) -0.013(3) -0.023(3) 0.001(3)
C38 0.045(3) 0.040(3) 0.050(4) -0.018(3) -0.014(3) 0.003(3)
C39 0.044(3) 0.043(3) 0.046(3) -0.017(3) -0.008(3) -0.003(3)
C40 0.055(3) 0.056(3) 0.042(3) -0.025(3) -0.008(2) -0.007(3)
N10' 0.055(3) 0.056(3) 0.042(3) -0.025(3) -0.008(2) -0.007(3)
C41 0.064(5) 0.075(5) 0.063(5) -0.037(4) -0.009(4) -0.009(4)
C42 0.063(5) 0.096(6) 0.075(5) -0.044(5) -0.007(4) -0.012(4)
C43 0.074(6) 0.101(6) 0.083(6) -0.051(5) -0.014(4) -0.025(5)
C44 0.091(6) 0.082(5) 0.072(5) -0.049(4) 0.001(4) -0.027(5)
C45 0.072(5) 0.052(4) 0.038(3) -0.022(3) -0.003(3) -0.015(3)
C46 0.074(4) 0.043(3) 0.031(3) -0.016(3) -0.005(3) -0.008(3)
C47 0.082(5) 0.041(3) 0.039(3) -0.016(3) 0.000(3) -0.008(3)
C48 0.093(6) 0.038(3) 0.052(4) -0.022(3) 0.018(4) -0.010(4)
C49 0.066(4) 0.041(3) 0.060(4) -0.018(3) 0.012(3) -0.005(3)
C50 0.062(4) 0.040(3) 0.060(4) -0.023(3) 0.000(3) -0.001(3)
Cl1 0.0527(9) 0.0503(9) 0.0424(8) -0.0154(7) 0.0009(7) -0.0052(7)
O5 0.063(3) 0.099(4) 0.057(3) -0.031(3) -0.008(2) -0.017(3)
O6 0.061(3) 0.118(5) 0.082(4) 0.017(4) -0.016(3) -0.030(3)
O7 0.148(6) 0.045(3) 0.115(5) -0.020(3) 0.053(4) -0.009(3)
O8 0.194(7) 0.109(5) 0.046(3) -0.038(3) 0.003(4) -0.014(5)
Cl2 0.0613(10) 0.0655(10) 0.0500(9) -0.0327(8) 0.0033(8) -0.0094(8)
O9 0.077(3) 0.065(3) 0.050(3) -0.031(2) 0.007(2) -0.018(2)
O10 0.218(9) 0.075(4) 0.133(6) -0.058(4) 0.064(6) -0.005(5)
O11 0.118(6) 0.312(13) 0.191(9) -0.199(10) -0.008(6) -0.007(7)
O12 0.278(11) 0.127(6) 0.093(5) -0.069(5) 0.100(6) -0.115(7)

loop_
_atom_type_symbol
_atom_type_description
_atom_type_scat_dispersion_real
_atom_type_scat_dispersion_imag
_atom_type_scat_source
C C 0.0033 0.0016 'International Tables Vol C Tables 4.2.6.8 and 6.1.1.4'
H H 0.0000 0.0000 'International Tables Vol C Tables 4.2.6.8 and 6.1.1.4'
N N 0.0061 0.0033 'International Tables Vol C Tables 4.2.6.8 and 6.1.1.4'
O O 0.0106 0.0060 'International Tables Vol C Tables 4.2.6.8 and 6.1.1.4'
Cl Cl 0.1484 0.1585 'International Tables Vol C Tables 4.2.6.8 and 6.1.1.4'
Pd Pd -0.9988 1.0072 'International Tables Vol C Tables 4.2.6.8 and 6.1.1.4'

loop_
_geom_angle_atom_site_label_1
_geom_angle_atom_site_label_2
_geom_angle_atom_site_label_3
_geom_angle
_geom_angle_site_symmetry_1
_geom_angle_site_symmetry_3
_geom_angle_publ_flag
C29 Pd1 N9 80.96(19) . . ?
C29 Pd1 N5 97.73(17) . . ?
N9 Pd1 N5 178.46(17) . . ?
C29 Pd1 N1 175.02(17) . . ?
N9 Pd1 N1 95.05(18) . . ?
N5 Pd1 N1 86.30(16) . . ?
N10 Pd2 C40 81.1(2) . . ?
N10 Pd2 N4 95.0(2) . . ?
C40 Pd2 N4 173.2(2) . . ?
N10 Pd2 N8 175.6(2) . . ?
C40 Pd2 N8 95.1(2) . . ?
N4 Pd2 N8 88.97(18) . . ?
C5 N1 C1 117.9(5) . . ?
C5 N1 Pd1 122.0(4) . . ?
C1 N1 Pd1 119.9(4) . . ?
C7 N2 C6 122.4(4) . . ?
C8 N3 C9 120.2(5) . . ?
C10 N4 C14 116.5(5) . . ?
C10 N4 Pd2 124.6(4) . . ?
C14 N4 Pd2 118.4(4) . . ?
C15 N5 C19 117.2(4) . . ?
C15 N5 Pd1 118.9(3) . . ?
C19 N5 Pd1 123.4(3) . . ?
C21 N6 C20 120.2(4) . . ?
C22 N7 C23 124.7(4) . . ?
C24 N8 C28 117.1(5) . . ?
C24 N8 Pd2 121.2(4) . . ?
C28 N8 Pd2 121.7(4) . . ?
C35 N9 C39 119.1(5) . . ?
C35 N9 Pd1 115.5(4) . . ?
C39 N9 Pd1 125.4(4) . . ?
C46 N10 C50 118.6(5) . . ?
C46 N10 Pd2 114.9(4) . . ?
C50 N10 Pd2 126.4(4) . . ?
N1 C1 C2 122.0(5) . . ?
C1 C2 C3 120.5(5) . . ?
C4 C3 C2 117.1(5) . . ?
C4 C3 C6 123.0(5) . . ?
C2 C3 C6 119.9(5) . . ?
C3 C4 C5 120.0(5) . . ?
N1 C5 C4 122.6(5) . . ?
N2 C6 C3 114.0(4) . . ?
O1 C7 N2 123.9(5) . . ?
O1 C7 C8 123.8(5) . . ?
N2 C7 C8 112.3(4) . . ?
O2 C8 N3 124.3(5) . . ?
O2 C8 C7 121.3(5) . . ?
N3 C8 C7 114.3(5) . . ?
N3 C9 C12 113.6(5) . . ?
N4 C10 C11 122.9(5) . . ?
C12 C11 C10 120.8(5) . . ?
C11 C12 C13 116.5(5) . . ?
C11 C12 C9 120.6(5) . . ?
C13 C12 C9 123.0(5) . . ?
C14 C13 C12 119.8(6) . . ?
N4 C14 C13 123.5(6) . . ?
N5 C15 C16 124.2(5) . . ?
C15 C16 C17 118.9(5) . . ?
C16 C17 C18 117.3(4) . . ?
C16 C17 C20 123.0(4) . . ?
C18 C17 C20 119.7(4) . . ?
C19 C18 C17 120.1(5) . . ?
N5 C19 C18 122.3(5) . . ?
N6 C20 C17 115.0(4) . . ?
O3 C21 N6 123.2(4) . . ?
O3 C21 C22 120.9(4) . . ?
N6 C21 C22 115.9(4) . . ?
O4 C22 N7 125.0(4) . . ?
O4 C22 C21 122.7(4) . . ?
N7 C22 C21 112.3(4) . . ?
N7 C23 C26 113.8(4) . . ?
N8 C24 C25 122.9(5) . . ?
C26 C25 C24 119.9(5) . . ?
C27 C26 C25 117.3(5) . . ?
C27 C26 C23 119.7(5) . . ?
C25 C26 C23 123.0(5) . . ?
C28 C27 C26 120.6(5) . . ?
N8 C28 C27 122.1(5) . . ?
C30 C29 C34 118.4(5) . . ?
C30 C29 Pd1 127.2(4) . . ?
C34 C29 Pd1 114.3(4) . . ?
C29 C30 C31 121.9(5) . . ?
C32 C31 C30 120.0(6) . . ?
C31 C32 C33 119.2(6) . . ?
C32 C33 C34 120.3(5) . . ?
C29 C34 C33 120.1(5) . . ?
C29 C34 C35 115.0(4) . . ?
C33 C34 C35 124.9(5) . . ?
N9 C35 C36 120.7(5) . . ?
N9 C35 C34 113.9(4) . . ?
C36 C35 C34 125.4(5) . . ?
C37 C36 C35 119.5(5) . . ?
C36 C37 C38 120.2(5) . . ?
C39 C38 C37 119.4(6) . . ?
C38 C39 N9 121.0(6) . . ?
C41 C40 C45 118.8(6) . . ?
C41 C40 Pd2 126.2(5) . . ?
C45 C40 Pd2 114.8(4) . . ?
C40 C41 C42 120.5(7) . . ?
C43 C42 C41 120.8(8) . . ?
C42 C43 C44 119.4(7) . . ?
C45 C44 C43 120.5(7) . . ?
C44 C45 C40 119.9(7) . . ?
C44 C45 C46 126.5(6) . . ?
C40 C45 C46 113.5(5) . . ?
N10 C46 C47 120.5(6) . . ?
N10 C46 C45 115.4(5) . . ?
C47 C46 C45 124.1(6) . . ?
C48 C47 C46 119.6(7) . . ?
C49 C48 C47 120.2(6) . . ?
C48 C49 C50 119.6(7) . . ?
C49 C50 N10 121.4(7) . . ?
O7 Cl1 O8 110.7(4) . . ?
O7 Cl1 O5 113.4(4) . . ?
O8 Cl1 O5 110.0(4) . . ?
O7 Cl1 O6 108.5(4) . . ?
O8 Cl1 O6 108.5(5) . . ?
O5 Cl1 O6 105.5(3) . . ?
O12 Cl2 O10 106.2(5) . . ?
O12 Cl2 O11 118.6(6) . . ?
O10 Cl2 O11 99.3(6) . . ?
O12 Cl2 O9 112.7(4) . . ?
O10 Cl2 O9 110.3(4) . . ?
O11 Cl2 O9 108.7(4) . . ?
C52 O13 C53 92.9(16) . . ?
O13 C52 C51 111.3(16) . . ?
O13 C53 C54 89.5(7) . . ?
C57 N11 C55 132.1(12) . . ?
C57 N11 C56 116.9(12) . . ?
C55 N11 C56 108.6(11) . . ?
O14 C55 N11 102.4(13) . . ?
C58 O15 C60 59(2) . 2_576 ?
C59 N12 C59 180.0(17) 2_576 . ?
C59 N12 C60 110.8(13) 2_576 2_576 ?
C59 N12 C60 69.2(13) . 2_576 ?
C59 N12 C60 69.2(13) 2_576 . ?
C59 N12 C60 110.8(13) . . ?
C60 N12 C60 180.000(6) 2_576 . ?
C59 N12 C58 56.4(13) 2_576 . ?
C59 N12 C58 123.6(13) . . ?
C60 N12 C58 54.5(15) 2_576 . ?
C60 N12 C58 125.5(15) . . ?
C59 N12 C58 123.6(13) 2_576 2_576 ?
C59 N12 C58 56.4(13) . 2_576 ?
C60 N12 C58 125.5(15) 2_576 2_576 ?
C60 N12 C58 54.5(15) . 2_576 ?
C58 N12 C58 180.000(2) . 2_576 ?
O15 C58 C60 71(2) . 2_576 ?
O15 C58 C59 164(3) . 2_576 ?
C60 C58 C59 123.9(11) 2_576 2_576 ?
O15 C58 N12 133(3) . . ?
C60 C58 N12 62.7(9) 2_576 . ?
C59 C58 N12 61.3(8) 2_576 . ?
C58 C59 N12 62.3(9) 2_576 . ?
C58 C59 C60 118.0(11) 2_576 2_576 ?
N12 C59 C60 55.8(7) . 2_576 ?
C58 C60 N12 62.8(9) 2_576 . ?
C58 C60 O15 50.4(10) 2_576 2_576 ?
N12 C60 O15 113.1(16) . 2_576 ?
C58 C60 C59 117.7(10) 2_576 2_576 ?
N12 C60 C59 55.0(7) . 2_576 ?
O15 C60 C59 168.0(14) 2_576 2_576 ?

loop_
_geom_bond_atom_site_label_1
_geom_bond_atom_site_label_2
_geom_bond_distance
_geom_bond_site_symmetry_2
_geom_bond_publ_flag
Pd1 C29 2.004(5) . ?
Pd1 N9 2.009(4) . ?
Pd1 N5 2.088(4) . ?
Pd1 N1 2.091(4) . ?
Pd2 N10 1.998(5) . ?
Pd2 C40 2.002(5) . ?
Pd2 N4 2.076(5) . ?
Pd2 N8 2.093(4) . ?
O1 C7 1.222(6) . ?
O2 C8 1.225(6) . ?
O3 C21 1.227(5) . ?
O4 C22 1.237(5) . ?
N1 C5 1.321(7) . ?
N1 C1 1.347(7) . ?
N2 C7 1.347(7) . ?
N2 C6 1.456(7) . ?
N3 C8 1.329(7) . ?
N3 C9 1.455(7) . ?
N4 C10 1.345(7) . ?
N4 C14 1.347(8) . ?
N5 C15 1.332(6) . ?
N5 C19 1.348(7) . ?
N6 C21 1.334(6) . ?
N6 C20 1.449(6) . ?
N7 C22 1.314(6) . ?
N7 C23 1.449(6) . ?
N8 C24 1.328(7) . ?
N8 C28 1.360(7) . ?
N9 C35 1.364(7) . ?
N9 C39 1.387(7) . ?
N10 C46 1.370(8) . ?
N10 C50 1.380(9) . ?
C1 C2 1.369(7) . ?
C2 C3 1.377(8) . ?
C3 C4 1.370(8) . ?
C3 C6 1.503(7) . ?
C4 C5 1.384(8) . ?
C7 C8 1.528(8) . ?
C9 C12 1.503(8) . ?
C10 C11 1.379(9) . ?
C11 C12 1.373(8) . ?
C12 C13 1.403(8) . ?
C13 C14 1.369(9) . ?
C15 C16 1.379(7) . ?
C16 C17 1.389(7) . ?
C17 C18 1.392(7) . ?
C17 C20 1.506(6) . ?
C18 C19 1.381(7) . ?
C21 C22 1.527(7) . ?
C23 C26 1.508(7) . ?
C24 C25 1.378(8) . ?
C25 C26 1.375(7) . ?
C26 C27 1.370(7) . ?
C27 C28 1.367(8) . ?
C29 C30 1.364(7) . ?
C29 C34 1.379(7) . ?
C30 C31 1.381(8) . ?
C31 C32 1.367(9) . ?
C32 C33 1.377(9) . ?
C33 C34 1.399(8) . ?
C34 C35 1.469(8) . ?
C35 C36 1.395(7) . ?
C36 C37 1.370(8) . ?
C37 C38 1.387(9) . ?
C38 C39 1.369(8) . ?
C40 C41 1.372(9) . ?
C40 C45 1.392(8) . ?
C41 C42 1.408(10) . ?
C42 C43 1.340(11) . ?
C43 C44 1.395(11) . ?
C44 C45 1.388(10) . ?
C45 C46 1.454(9) . ?
C46 C47 1.394(9) . ?
C47 C48 1.372(10) . ?
C48 C49 1.370(10) . ?
C49 C50 1.373(9) . ?
Cl1 O7 1.393(5) . ?
Cl1 O8 1.406(6) . ?
Cl1 O5 1.412(5) . ?
Cl1 O6 1.443(5) . ?
Cl2 O12 1.359(7) . ?
Cl2 O10 1.375(7) . ?
Cl2 O11 1.417(9) . ?
Cl2 O9 1.425(4) . ?
O13 C52 1.465(9) . ?
O13 C53 1.521(10) . ?
C51 C52 1.527(9) . ?
C53 C54 1.576(10) . ?
O14 C55 1.269(9) . ?
N11 C57 1.475(9) . ?
N11 C55 1.477(9) . ?
N11 C56 1.490(9) . ?
O15 C58 1.213(10) . ?
O15 C60 1.49(3) 2_576 ?
N12 C59 1.458(9) 2_576 ?
N12 C59 1.458(9) . ?
N12 C60 1.471(10) 2_576 ?
N12 C60 1.471(10) . ?
N12 C58 1.472(10) . ?
N12 C58 1.472(10) 2_576 ?
C58 C60 1.35(4) 2_576 ?
C58 C59 1.38(3) 2_576 ?
C59 C58 1.38(3) 2_576 ?
C59 C60 1.66(3) 2_576 ?
C60 C58 1.35(4) 2_576 ?
C60 O15 1.49(3) 2_576 ?
C60 C59 1.66(3) 2_576 ?
